data_1532614
loop_
_publ_author_name
'Christiansen, C.C.'
'Gault, R.A.'
'Grice, J.D.'
'Johnsen, O.'

_publ_section_title
;
 Kochite, a new member of the rosenbuschite group from the Werner Bjerge
 alkaline complex, East Greenland
;
_journal_name_full 'European Journal of Mineralogy (1,1989-)'
_journal_page_first 551
_journal_page_last 554
_journal_volume 15
_journal_year 2003
_chemical_formula_sum 'Ca6.18 Ce0.08 F5.6 Fe0.24 Mn1.1 Na5 Nb0.2 O30.4 Si8 Ti1.74 Y0.04 Zr1.34'
_chemical_name_systematic
;
(Zr1.28 Ca1.18 Fe0.24 Mn1.10 Ce0.08 Y0.04) (Ca5 Na5) (Ti1.74 Nb0.2 Zr0.06) 
(Si2 O7)4 F4 (O2.4 F1.6)
;
_space_group_IT_number 2
_symmetry_space_group_name_Hall '-P 1'
_symmetry_space_group_name_H-M 'P -1'
_cell_angle_alpha 90.192
_cell_angle_beta 100.334
_cell_angle_gamma 111.551
_cell_formula_units_Z 1
_cell_length_a 10.032
_cell_length_b 11.333
_cell_length_c 7.202
_cell_volume 747.070
_citation_journal_id_ASTM EJMIER
_cod_data_source_file Christiansen_EJMIER_2003_724.cif
_cod_data_source_block Ca6.18Ce0.08F5.6Fe0.24Mn1.1Na5Nb0.2O30.4Si8Ti1.74Y0.04Zr1.34
_cod_original_cell_volume 747.0698
_cod_original_formula_sum
;
Ca6.18 Ce0.08 F5.6 Fe0.24 Mn1.1 Na5 Nb0.2 O30.4 Si8 Ti1.74 Y0.04 Zr1.34
;
_cod_database_code 1532614

loop_
_symmetry_equiv_pos_as_xyz
x,y,z
-x,-y,-z

loop_
_atom_site_label
_atom_site_type_symbol
_atom_site_fract_x
_atom_site_fract_y
_atom_site_fract_z
_atom_site_occupancy
_atom_site_U_iso_or_equiv
Na6 Na+1 0 0.5 0.5 0.92 0.0
Ca7 Ca+2 0 0 0.5 0.14 0.0
O14 O-2 0.1252 0.4781 0.8333 1 0.0
O10 O-2 0.3438 0.3987 0.8688 1 0.0
O6 O-2 0.3996 0.6531 0.8637 1 0.0
O7 O-2 0.3646 0.9149 0.3262 1 0.0
F3 F-1 0.1144 0.2086 0.5235 1 0.0
Nb1 Nb+5 0 0 0 0.12 0.0
Ca3 Ca+2 0.0067 0.25331 0.7552 0.25 0.0
O12 O-2 0.1241 0.4688 0.2234 1 0.0
Ti2 Ti+4 0 0.5 0 0.92 0.0
O15 O-2 0.1277 0.184 0.0361 0.7 0.0
Na5 Na+1 0 0 0.5 0.86 0.0
Ca6 Ca+2 0.36713 0.79231 0.589 0.96 0.0
F4 F-1 0.122 0.7063 0.5279 1 0.0
Si2 Si+4 0.2824 0.01179 0.7918 1 0.0
Na4 Na+1 0.36713 0.79231 0.589 0.04 0.0
Mn1 Mn+2 0.36178 0.78504 0.09042 0.55 0.0
O2 O-2 0.265 0.4949 0.5643 1 0.0
Na2 Na+1 0.9957 0.25052 0.244 0.56 0.0
Ca8 Ca+2 0 0.5 0.5 0.08 0.0
O4 O-2 0.3886 0.6576 0.3306 1 0.0
Ca5 Ca+2 0.359 0.2891 0.5885 0.74 0.0
Ca4 Ca+2 0.9957 0.25052 0.244 0.44 0.0
Zr2 Zr+4 0 0 0 0.06 0.0
O5 O-2 0.3829 0.1546 0.8803 1 0.0
Si3 Si+4 0.2886 0.51144 0.3446 1 0.0
O1 O-2 0.2629 0.0214 0.5638 1 0.0
Fe1 Fe+2 0.35449 0.28056 0.08802 0.12 0.0
O13 O-2 0.1166 0.9684 0.8268 1 0.0
O9 O-2 0.3451 0.9041 0.8485 1 0.0
O11 O-2 0.1215 0.9629 0.2215 1 0.0
Na3 Na+1 0.359 0.2891 0.5885 0.26 0.0
Ti1 Ti+4 0 0 0 0.82 0.0
Y1 Y+3 0.36178 0.78504 0.09042 0.02 0.0
Na1 Na+1 0.0067 0.25331 0.7552 0.75 0.0
Ca1 Ca+2 0.35449 0.28056 0.08802 0.2 0.0
Ca2 Ca+2 0.36178 0.78504 0.09042 0.39 0.0
F1 F-1 0.1277 0.184 0.0361 0.3 0.0
O8 O-2 0.3589 0.4088 0.3026 1 0.0
Nb2 Nb+5 0 0.5 0 0.08 0.0
Ce1 Ce+3 0.36178 0.78504 0.09042 0.04 0.0
F2 F-1 0.1159 0.6853 0.0336 0.5 0.0
O3 O-2 0.3807 0.1589 0.3108 1 0.0
O16 O-2 0.1159 0.6853 0.0336 0.5 0.0
Si1 Si+4 0.2863 0.01265 0.3452 1 0.0
Si4 Si+4 0.288 0.50965 0.7939 1 0.0
Zr1 Zr+4 0.35449 0.28056 0.08802 0.64 0.0
